data_2233825
loop_
_publ_author_name
'Xu, Jie'
'Zhao, Min-Min'

_publ_section_title
;
 4-Chloroanilinium tetrafluoroborate 18-crown-6 clathrate
;
_journal_coeditor_code HB6580
_journal_issue 3
_journal_name_full 'Acta Crystallographica Section E'
_journal_page_first o738
_journal_paper_doi 10.1107/S1600536812006216
_journal_volume 68
_journal_year 2012
_chemical_formula_iupac 'C6 H7 Cl N +, B F4 -, C12 H24 O6'
_chemical_formula_moiety 'C6 H7 Cl N +, B F4 -, C12 H24 O6'
_chemical_formula_sum 'C18 H31 B Cl F4 N O6'
_chemical_formula_weight 479.70
_chemical_name_systematic
;
4-Chloroanilinium tetrafluoroborate
1,4,7,10,13,16-hexaoxacyclooctadecane
;
_space_group_IT_number 62
_symmetry_cell_setting orthorhombic
_symmetry_space_group_name_Hall '-P 2ac 2n'
_symmetry_space_group_name_H-M 'P n m a'
_atom_sites_solution_hydrogens geom
_atom_sites_solution_primary direct
_atom_sites_solution_secondary difmap
_audit_creation_method SHELXL-97
_cell_angle_alpha 90.00
_cell_angle_beta 90.00
_cell_angle_gamma 90.00
_cell_formula_units_Z 4
_cell_length_a 15.619(3)
_cell_length_b 11.374(2)
_cell_length_c 12.956(3)
_cell_measurement_reflns_used 2772
_cell_measurement_temperature 298(2)
_cell_measurement_theta_max 27.48
_cell_measurement_theta_min 3.05
_cell_volume 2301.6(8)
_computing_cell_refinement '<i>CrystalClear</i> (Rigaku, 2005)'
_computing_data_collection '<i>CrystalClear</i> (Rigaku, 2005)'
_computing_data_reduction '<i>CrystalClear</i> (Rigaku, 2005)'
_computing_molecular_graphics '<i>SHELXTL</i> (Sheldrick, 2008)'
_computing_publication_material '<i>SHELXTL</i> (Sheldrick, 2008)'
_computing_structure_refinement '<i>SHELXL97</i> (Sheldrick, 2008)'
_computing_structure_solution '<i>SHELXS97</i> (Sheldrick, 2008)'
_diffrn_ambient_temperature 298(2)
_diffrn_detector_area_resol_mean 13.6612
_diffrn_measured_fraction_theta_full 0.999
_diffrn_measured_fraction_theta_max 0.999
_diffrn_measurement_device_type 'Rigaku Mercury2 CCD'
_diffrn_measurement_method 'CCD profile fitting'
_diffrn_radiation_monochromator graphite
_diffrn_radiation_source 'fine-focus sealed tube'
_diffrn_radiation_type MoK\a
_diffrn_radiation_wavelength 0.71073
_diffrn_reflns_av_R_equivalents 0.1119
_diffrn_reflns_av_sigmaI/netI 0.0636
_diffrn_reflns_limit_h_max 20
_diffrn_reflns_limit_h_min -20
_diffrn_reflns_limit_k_max 14
_diffrn_reflns_limit_k_min -14
_diffrn_reflns_limit_l_max 16
_diffrn_reflns_limit_l_min -16
_diffrn_reflns_number 22855
_diffrn_reflns_theta_full 27.48
_diffrn_reflns_theta_max 27.48
_diffrn_reflns_theta_min 3.05
_exptl_absorpt_coefficient_mu 0.231
_exptl_absorpt_correction_T_max 1.000
_exptl_absorpt_correction_T_min 0.910
_exptl_absorpt_correction_type multi-scan
_exptl_absorpt_process_details '(CrystalClear; Rigaku, 2005)'
_exptl_crystal_colour Colorless
_exptl_crystal_density_diffrn 1.384
_exptl_crystal_density_method 'not measured'
_exptl_crystal_description block
_exptl_crystal_F_000 1008
_exptl_crystal_size_max 0.10
_exptl_crystal_size_mid 0.03
_exptl_crystal_size_min 0.03
_refine_diff_density_max 0.244
_refine_diff_density_min -0.257
_refine_ls_extinction_method none
_refine_ls_goodness_of_fit_ref 1.037
_refine_ls_hydrogen_treatment constr
_refine_ls_matrix_type full
_refine_ls_number_parameters 155
_refine_ls_number_reflns 2772
_refine_ls_number_restraints 0
_refine_ls_restrained_S_all 1.037
_refine_ls_R_factor_all 0.1427
_refine_ls_R_factor_gt 0.0683
_refine_ls_shift/su_max 0.000
_refine_ls_shift/su_mean 0.000
_refine_ls_structure_factor_coef Fsqd
_refine_ls_weighting_details 'calc w=1/[\s^2^(Fo^2^)+(0.0645P)^2^+0.8791P] where P=(Fo^2^+2Fc^2^)/3'
_refine_ls_weighting_scheme calc
_refine_ls_wR_factor_gt 0.1435
_refine_ls_wR_factor_ref 0.1757
_reflns_number_gt 1466
_reflns_number_total 2772
_reflns_threshold_expression I>2\s(I)
_cod_data_source_file hb6580.cif
_cod_data_source_block I
_cod_database_code 2233825
_cod_database_fobs_code 2233825

loop_
_symmetry_equiv_pos_as_xyz
'x, y, z'
'-x+1/2, -y, z+1/2'
'-x, y+1/2, -z'
'x+1/2, -y+1/2, -z+1/2'
'-x, -y, -z'
'x-1/2, y, -z-1/2'
'x, -y-1/2, z'
'-x-1/2, y-1/2, z-1/2'

loop_
_atom_site_type_symbol
_atom_site_label
_atom_site_fract_x
_atom_site_fract_y
_atom_site_fract_z
_atom_site_U_iso_or_equiv
_atom_site_adp_type
_atom_site_calc_flag
_atom_site_refinement_flags
_atom_site_occupancy
_atom_site_symmetry_multiplicity
Cl Cl1 1.00491(9) 0.2500 0.01849(12) 0.1019(6) Uani d S 1 2
O O4 0.54013(18) 0.2500 0.1542(2) 0.0496(7) Uani d S 1 2
O O2 0.69794(13) 0.04251(17) 0.40917(15) 0.0561(6) Uani d . 1 1
N N1 0.6932(2) 0.2500 0.2796(2) 0.0430(8) Uani d S 1 2
H H1A 0.6806 0.1765 0.2975 0.064 Uiso calc PR 0.50 1
H H1B 0.6495 0.2811 0.2451 0.064 Uiso calc PR 0.50 1
H H1C 0.7033 0.2924 0.3360 0.064 Uiso calc PR 0.50 1
O O1 0.78267(19) 0.2500 0.4727(2) 0.0574(8) Uani d S 1 2
O O3 0.60482(13) 0.03256(17) 0.22269(15) 0.0518(6) Uani d . 1 1
C C7 0.7692(2) 0.2500 0.2142(3) 0.0397(9) Uani d S 1 2
C C5 0.5276(2) 0.0445(3) 0.1647(2) 0.0555(8) Uani d . 1 1
H H5A 0.4797 0.0563 0.2110 0.067 Uiso calc R 1 1
H H5B 0.5173 -0.0266 0.1251 0.067 Uiso calc R 1 1
C C8 0.8049(2) 0.1449(3) 0.1844(2) 0.0533(8) Uani d . 1 1
H H8A 0.7802 0.0743 0.2048 0.064 Uiso calc R 1 1
C C3 0.6806(2) -0.0649(3) 0.3568(3) 0.0588(9) Uani d . 1 1
H H3A 0.6778 -0.1291 0.4060 0.071 Uiso calc R 1 1
H H3B 0.7259 -0.0816 0.3077 0.071 Uiso calc R 1 1
C C6 0.5358(2) 0.1464(3) 0.0940(2) 0.0548(8) Uani d . 1 1
H H6A 0.5871 0.1386 0.0525 0.066 Uiso calc R 1 1
H H6B 0.4868 0.1498 0.0481 0.066 Uiso calc R 1 1
C C4 0.5972(2) -0.0534(3) 0.3018(2) 0.0600(9) Uani d . 1 1
H H4A 0.5813 -0.1285 0.2719 0.072 Uiso calc R 1 1
H H4B 0.5529 -0.0304 0.3501 0.072 Uiso calc R 1 1
C C2 0.7766(2) 0.0415(3) 0.4644(3) 0.0642(9) Uani d . 1 1
H H2A 0.8242 0.0441 0.4164 0.077 Uiso calc R 1 1
H H2B 0.7811 -0.0300 0.5048 0.077 Uiso calc R 1 1
C C10 0.9133(3) 0.2500 0.0942(3) 0.0620(13) Uani d S 1 2
C C1 0.7793(2) 0.1455(3) 0.5335(3) 0.0698(10) Uani d . 1 1
H H1D 0.7287 0.1468 0.5770 0.084 Uiso calc R 1 1
H H1E 0.8293 0.1412 0.5777 0.084 Uiso calc R 1 1
C C9 0.8773(2) 0.1450(3) 0.1244(2) 0.0633(9) Uani d . 1 1
H H9A 0.9020 0.0743 0.1042 0.076 Uiso calc R 1 1
F F3 0.02293(17) 0.2500 0.6646(2) 0.0761(8) Uani d S 1 2
F F2 0.16106(19) 0.2500 0.6182(3) 0.0941(10) Uani d S 1 2
F F1 0.12000(15) 0.1503(2) 0.7597(2) 0.1066(8) Uani d . 1 1
B B1 0.1052(3) 0.2500 0.7028(5) 0.0574(14) Uani d S 1 2

loop_
_atom_site_aniso_label
_atom_site_aniso_U_11
_atom_site_aniso_U_22
_atom_site_aniso_U_33
_atom_site_aniso_U_12
_atom_site_aniso_U_13
_atom_site_aniso_U_23
Cl1 0.0634(9) 0.1501(15) 0.0924(11) 0.000 0.0263(8) 0.000
O4 0.0613(18) 0.0453(17) 0.0421(16) 0.000 -0.0095(13) 0.000
O2 0.0553(13) 0.0470(13) 0.0660(14) 0.0079(10) -0.0087(11) 0.0063(10)
N1 0.046(2) 0.0414(18) 0.0417(18) 0.000 -0.0073(15) 0.000
O1 0.068(2) 0.063(2) 0.0418(16) 0.000 -0.0087(14) 0.000
O3 0.0574(13) 0.0414(11) 0.0567(12) -0.0060(9) -0.0027(10) 0.0042(10)
C7 0.041(2) 0.044(2) 0.034(2) 0.000 -0.0091(17) 0.000
C5 0.057(2) 0.0509(19) 0.058(2) -0.0101(15) -0.0079(15) -0.0093(15)
C8 0.062(2) 0.0459(18) 0.0525(18) 0.0046(15) 0.0009(16) 0.0024(14)
C3 0.072(2) 0.0397(18) 0.065(2) 0.0078(15) 0.0068(18) 0.0125(16)
C6 0.061(2) 0.056(2) 0.0470(17) -0.0014(15) -0.0079(14) -0.0113(15)
C4 0.071(2) 0.0425(19) 0.067(2) -0.0060(15) 0.0026(18) 0.0035(16)
C2 0.061(2) 0.067(2) 0.064(2) 0.0090(17) -0.0110(17) 0.0142(18)
C10 0.044(3) 0.098(4) 0.044(3) 0.000 -0.005(2) 0.000
C1 0.070(2) 0.090(3) 0.0490(19) 0.0054(19) -0.0131(17) 0.017(2)
C9 0.065(2) 0.070(2) 0.0550(19) 0.0169(18) 0.0026(17) -0.0039(18)
F3 0.0625(18) 0.0647(18) 0.101(2) 0.000 -0.0047(15) 0.000
F2 0.075(2) 0.102(2) 0.105(2) 0.000 0.0133(18) 0.000
F1 0.0994(17) 0.0917(17) 0.1288(19) 0.0004(13) -0.0163(15) 0.0429(16)
B1 0.049(3) 0.043(3) 0.080(4) 0.000 0.006(3) 0.000

loop_
_atom_type_symbol
_atom_type_description
_atom_type_scat_dispersion_real
_atom_type_scat_dispersion_imag
_atom_type_scat_source
C C 0.0033 0.0016 'International Tables Vol C Tables 4.2.6.8 and 6.1.1.4'
H H 0.0000 0.0000 'International Tables Vol C Tables 4.2.6.8 and 6.1.1.4'
B B 0.0013 0.0007 'International Tables Vol C Tables 4.2.6.8 and 6.1.1.4'
N N 0.0061 0.0033 'International Tables Vol C Tables 4.2.6.8 and 6.1.1.4'
O O 0.0106 0.0060 'International Tables Vol C Tables 4.2.6.8 and 6.1.1.4'
F F 0.0171 0.0103 'International Tables Vol C Tables 4.2.6.8 and 6.1.1.4'
Cl Cl 0.1484 0.1585 'International Tables Vol C Tables 4.2.6.8 and 6.1.1.4'

loop_
_geom_angle_atom_site_label_1
_geom_angle_atom_site_label_2
_geom_angle_atom_site_label_3
_geom_angle_site_symmetry_1
_geom_angle_site_symmetry_3
_geom_angle
C6 O4 C6 . 7_565 112.8(3)
C2 O2 C3 . . 113.4(2)
C7 N1 H1A . . 109.5
C7 N1 H1B . . 109.5
H1A N1 H1B . . 109.5
C7 N1 H1C . . 109.5
H1A N1 H1C . . 109.5
H1B N1 H1C . . 109.5
C1 O1 C1 7_565 . 112.8(3)
C4 O3 C5 . . 112.0(2)
C8 C7 C8 . 7_565 120.8(4)
C8 C7 N1 . . 119.62(19)
C8 C7 N1 7_565 . 119.62(19)
O3 C5 C6 . . 109.1(2)
O3 C5 H5A . . 109.9
C6 C5 H5A . . 109.9
O3 C5 H5B . . 109.9
C6 C5 H5B . . 109.9
H5A C5 H5B . . 108.3
C9 C8 C7 . . 119.6(3)
C9 C8 H8A . . 120.2
C7 C8 H8A . . 120.2
O2 C3 C4 . . 108.6(2)
O2 C3 H3A . . 110.0
C4 C3 H3A . . 110.0
O2 C3 H3B . . 110.0
C4 C3 H3B . . 110.0
H3A C3 H3B . . 108.3
O4 C6 C5 . . 108.4(2)
O4 C6 H6A . . 110.0
C5 C6 H6A . . 110.0
O4 C6 H6B . . 110.0
C5 C6 H6B . . 110.0
H6A C6 H6B . . 108.4
O3 C4 C3 . . 109.4(2)
O3 C4 H4A . . 109.8
C3 C4 H4A . . 109.8
O3 C4 H4B . . 109.8
C3 C4 H4B . . 109.8
H4A C4 H4B . . 108.2
O2 C2 C1 . . 108.8(3)
O2 C2 H2A . . 109.9
C1 C2 H2A . . 109.9
O2 C2 H2B . . 109.9
C1 C2 H2B . . 109.9
H2A C2 H2B . . 108.3
C9 C10 C9 7_565 . 120.3(4)
C9 C10 Cl1 7_565 . 119.8(2)
C9 C10 Cl1 . . 119.8(2)
O1 C1 C2 . . 109.3(2)
O1 C1 H1D . . 109.8
C2 C1 H1D . . 109.8
O1 C1 H1E . . 109.8
C2 C1 H1E . . 109.8
H1D C1 H1E . . 108.3
C8 C9 C10 . . 119.9(3)
C8 C9 H9A . . 120.1
C10 C9 H9A . . 120.1
F1 B1 F1 7_565 . 111.5(5)
F1 B1 F3 7_565 . 110.5(3)
F1 B1 F3 . . 110.5(3)
F1 B1 F2 7_565 . 108.4(3)
F1 B1 F2 . . 108.4(3)
F3 B1 F2 . . 107.5(4)

loop_
_geom_bond_atom_site_label_1
_geom_bond_atom_site_label_2
_geom_bond_site_symmetry_2
_geom_bond_distance
Cl1 C10 . 1.735(5)
O4 C6 . 1.415(3)
O4 C6 7_565 1.415(3)
O2 C2 . 1.421(4)
O2 C3 . 1.424(4)
N1 C7 . 1.457(5)
N1 H1A . 0.8900
N1 H1B . 0.8900
N1 H1C . 0.8900
O1 C1 7_565 1.427(3)
O1 C1 . 1.427(3)
O3 C4 . 1.422(3)
O3 C5 . 1.427(3)
C7 C8 . 1.375(3)
C7 C8 7_565 1.375(3)
C5 C6 . 1.482(4)
C5 H5A . 0.9700
C5 H5B . 0.9700
C8 C9 . 1.371(4)
C8 H8A . 0.9300
C3 C4 . 1.490(4)
C3 H3A . 0.9700
C3 H3B . 0.9700
C6 H6A . 0.9700
C6 H6B . 0.9700
C4 H4A . 0.9700
C4 H4B . 0.9700
C2 C1 . 1.484(4)
C2 H2A . 0.9700
C2 H2B . 0.9700
C10 C9 7_565 1.376(4)
C10 C9 . 1.376(4)
C1 H1D . 0.9700
C1 H1E . 0.9700
C9 H9A . 0.9300
F3 B1 . 1.377(6)
F2 B1 . 1.401(6)
F1 B1 . 1.372(4)
B1 F1 7_565 1.372(4)

loop_
_geom_hbond_atom_site_label_D
_geom_hbond_atom_site_label_H
_geom_hbond_atom_site_label_A
_geom_hbond_site_symmetry_A
_geom_hbond_distance_DH
_geom_hbond_distance_HA
_geom_hbond_distance_DA
_geom_hbond_angle_DHA
N1 H1A O2 . 0.89 2.12 2.897(3) 146
N1 H1A O3 . 0.89 2.24 2.927(3) 134
N1 H1B O3 7_565 0.89 2.25 2.927(3) 133
N1 H1B O4 . 0.89 2.10 2.891(4) 147
N1 H1C O1 . 0.89 2.21 2.865(4) 130
N1 H1C O2 7_565 0.89 2.10 2.897(3) 148
